data_1567297
loop_
_publ_author_name
'Heck, Joshua'
'Metz, Fabian'
'Buchenau, S\"oren'
'Teubner, Melissa'
'Grimm-Lebsanft, Benjamin'
'Spaniol, Thomas P.'
'Hoffmann, Alexander'
'R\"ubhausen, Michael A.'
'Herres-Pawlis, Sonja'

_publ_section_title
;
 Manipulating electron transfer -- the influence of substituents on novel
 copper guanidine quinolinyl complexes
;
_journal_issue 28
_journal_name_full 'Chemical Science'
_journal_page_first 8274
_journal_page_last 8288
_journal_paper_doi 10.1039/D2SC02910C
_journal_volume 13
_journal_year 2022
_chemical_formula_moiety 'C32 H46 Cu N10, 2(C F3 O3 S)'
_chemical_formula_sum 'C34 H46 Cu F6 N10 O6 S2'
_chemical_formula_weight 932.47
_space_group_crystal_system orthorhombic
_space_group_IT_number 61
_space_group_name_Hall '-P 2ac 2ab'
_space_group_name_H-M_alt 'P b c a'
_atom_sites_solution_hydrogens geom
_audit_creation_method SHELXL-2018/3
_audit_update_record
;
2022-01-06 deposited with the CCDC.	2022-07-06 downloaded from the CCDC.
;
_cell_angle_alpha 90
_cell_angle_beta 90
_cell_angle_gamma 90
_cell_formula_units_Z 8
_cell_length_a 12.270(3)
_cell_length_b 19.141(4)
_cell_length_c 36.523(7)
_cell_measurement_reflns_used 61091
_cell_measurement_temperature 100(2)
_cell_measurement_theta_max 32.68
_cell_measurement_theta_min 2.13
_cell_volume 8578(3)
_computing_cell_refinement
;
X-Area Recipe 1.33.0.0 (STOE, 2015)
;
_computing_data_collection
;
X-Area Pilatus3_SV 1.31.131.0 (STOE, 2017)
;
_computing_data_reduction
;
X-Area Integrate 1.71.0.0 (STOE, 2016)
X-Area LANA 1.71.4.0 (STOE, 2017)
;
_computing_molecular_graphics 'Bruker SHELXTL'
_computing_publication_material
;
STOE & Cie GmbH, X-Area, software package for collecting single-crystal or
multi-domain crystal data on STOE area-detector diffractometers, for image 
processing, for the correction and scaling of reflection intensities and 
for outlier rejection, version 1.77, Darmstadt 2016
;
_computing_structure_refinement 'SHELXL-2018/3 (Sheldrick, 2018)'
_computing_structure_solution 'SHELXT 2014/4 (Sheldrick, 2014)'
_diffrn_ambient_temperature 100
_diffrn_detector 'Hybrid Pixel Counting Detector'
_diffrn_detector_area_resol_mean 5.81
_diffrn_detector_type 'Dectris Pilatus 200K'
_diffrn_measured_fraction_theta_full 0.996
_diffrn_measured_fraction_theta_max 0.967
_diffrn_measurement_details ' 2080 frames, detector distance = 100 mm'
_diffrn_measurement_device '4-circle diffractometer'
_diffrn_measurement_device_type 'STOE STADIVARI'
_diffrn_measurement_method 'rotation method, \w scans'
_diffrn_radiation_collimation '0.6 mm diameter'
_diffrn_radiation_monochromator 'Graded multilayer mirror'
_diffrn_radiation_polarisn_norm 270
_diffrn_radiation_probe x-ray
_diffrn_radiation_type 'Mo K\a'
_diffrn_radiation_wavelength 0.71073
_diffrn_reflns_av_R_equivalents 0.0398
_diffrn_reflns_av_unetI/netI 0.0239
_diffrn_reflns_Laue_measured_fraction_full 0.996
_diffrn_reflns_Laue_measured_fraction_max 0.967
_diffrn_reflns_limit_h_max 18
_diffrn_reflns_limit_h_min -18
_diffrn_reflns_limit_k_max 27
_diffrn_reflns_limit_k_min -28
_diffrn_reflns_limit_l_max 55
_diffrn_reflns_limit_l_min -53
_diffrn_reflns_number 72546
_diffrn_reflns_point_group_measured_fraction_full 0.996
_diffrn_reflns_point_group_measured_fraction_max 0.967
_diffrn_reflns_theta_full 25.242
_diffrn_reflns_theta_max 32.820
_diffrn_reflns_theta_min 2.128
_diffrn_source 'Genix Mo'
_diffrn_source_current 1.000
_diffrn_source_power 0.050
_diffrn_source_voltage 50
_exptl_absorpt_coefficient_mu 0.687
_exptl_absorpt_correction_T_max 0.8752
_exptl_absorpt_correction_T_min 0.4426
_exptl_absorpt_correction_type multi-scan
_exptl_absorpt_process_details
;
STOE X-Red32, absorption correction by Gaussian integration, analogous to
P. Coppens, "The Evaluation of Absorption and Extinction in Single-Crystal
Structure Analysis", published in: F. R. Ahmed (Editor), "Crystallographic
Computing", Munksgaard, Copenhagen (1970), 255 - 270.
;
_exptl_crystal_colour brown
_exptl_crystal_density_diffrn 1.444
_exptl_crystal_description block
_exptl_crystal_F_000 3864
_exptl_crystal_size_max 0.280
_exptl_crystal_size_mid 0.260
_exptl_crystal_size_min 0.230
_refine_diff_density_max 1.666
_refine_diff_density_min -1.678
_refine_diff_density_rms 0.109
_refine_ls_extinction_method none
_refine_ls_goodness_of_fit_ref 1.094
_refine_ls_hydrogen_treatment constr
_refine_ls_matrix_type full
_refine_ls_number_parameters 544
_refine_ls_number_reflns 15419
_refine_ls_number_restraints 0
_refine_ls_restrained_S_all 1.094
_refine_ls_R_factor_all 0.0793
_refine_ls_R_factor_gt 0.0650
_refine_ls_shift/su_max 0.001
_refine_ls_shift/su_mean 0.000
_refine_ls_structure_factor_coef Fsqd
_refine_ls_weighting_details 'w=1/[\s^2^(Fo^2^)+(0.0599P)^2^+24.4075P] where P=(Fo^2^+2Fc^2^)/3'
_refine_ls_weighting_scheme calc
_refine_ls_wR_factor_gt 0.1568
_refine_ls_wR_factor_ref 0.1710
_reflns_Friedel_coverage 0.000
_reflns_number_gt 13202
_reflns_number_total 15419
_reflns_threshold_expression 'I > 2\s(I)'
_cod_data_source_file d2sc02910c2.cif
_cod_data_source_block C10
_cod_database_code 1567297
_shelx_shelxl_version_number 2018/3
_shelx_space_group_comment
;
The symmetry employed for this shelxl refinement is uniquely defined
by the following loop, which should always be used as a source of
symmetry information in preference to the above space-group names.
They are only intended as comments.
;
_shelx_estimated_absorpt_t_min 0.831
_shelx_estimated_absorpt_t_max 0.858
_exptl_absorpt_special_details
;
Afterwards scaling of reflection intensities was performed within STOE LANA.
J. Koziskova, F. Hahn, J. Richter, J. Kozisek, "Comparison of different
absorption corrections on the model structure of tetrakis(\m~2~-acetato)-
diaqua-di-copper(II)", Acta Chimica Slovaca, vol. 9, no. 2, 2016, pp. 136 - 140.
;

loop_
_space_group_symop_operation_xyz
'x, y, z'
'-x+1/2, -y, z+1/2'
'-x, y+1/2, -z+1/2'
'x+1/2, -y+1/2, -z'
'-x, -y, -z'
'x-1/2, y, -z-1/2'
'x, -y-1/2, z-1/2'
'-x-1/2, y-1/2, z'

loop_
_atom_site_label
_atom_site_type_symbol
_atom_site_fract_x
_atom_site_fract_y
_atom_site_fract_z
_atom_site_U_iso_or_equiv
_atom_site_adp_type
_atom_site_occupancy
_atom_site_site_symmetry_order
_atom_site_calc_flag
_atom_site_refinement_flags_posn
_atom_site_refinement_flags_adp
_atom_site_refinement_flags_occupancy
_atom_site_disorder_assembly
_atom_site_disorder_group
Cu01 Cu 0.75831(2) 0.59452(2) 0.35581(2) 0.01469(7) Uani 1 1 d . . . . .
S1 S 0.09378(7) 0.31026(4) 0.46282(2) 0.03413(16) Uani 1 1 d . . . . .
F1 F 0.2620(2) 0.22814(12) 0.46082(8) 0.0571(7) Uani 1 1 d . . . . .
C1 C 0.54860(18) 0.67231(12) 0.36005(6) 0.0169(4) Uani 1 1 d . . . . .
N1 N 0.65650(15) 0.67339(10) 0.35219(5) 0.0167(3) Uani 1 1 d . . . . .
O1 O 0.0590(3) 0.28084(15) 0.42959(7) 0.0603(9) Uani 1 1 d . . . . .
S2 S 0.26662(5) 0.52688(3) 0.29570(2) 0.02129(12) Uani 1 1 d . . . . .
F2 F 0.22452(17) 0.26855(11) 0.51514(6) 0.0408(5) Uani 1 1 d . . . . .
C2 C 0.5914(2) 0.64453(16) 0.42354(7) 0.0274(5) Uani 1 1 d . . . . .
H2A H 0.626420 0.598619 0.425207 0.041 Uiso 1 1 calc R U . . .
H2B H 0.550257 0.653641 0.446034 0.041 Uiso 1 1 calc R U . . .
H2C H 0.647253 0.680639 0.420384 0.041 Uiso 1 1 calc R U . . .
N2 N 0.51737(16) 0.64556(11) 0.39224(6) 0.0199(4) Uani 1 1 d . . . . .
O2 O 0.0058(2) 0.31639(18) 0.48883(7) 0.0501(7) Uani 1 1 d . . . . .
F3 F 0.1245(2) 0.18579(11) 0.49117(6) 0.0501(6) Uani 1 1 d . . . . .
C3 C 0.4126(2) 0.61074(15) 0.39787(7) 0.0252(5) Uani 1 1 d . . . . .
H3A H 0.379165 0.600623 0.374081 0.038 Uiso 1 1 calc R U . . .
H3B H 0.364348 0.641299 0.412038 0.038 Uiso 1 1 calc R U . . .
H3C H 0.424066 0.566984 0.411251 0.038 Uiso 1 1 calc R U . . .
N3 N 0.47251(16) 0.69430(11) 0.33603(6) 0.0191(4) Uani 1 1 d . . . . .
O3 O 0.1592(3) 0.36969(13) 0.46052(10) 0.0552(8) Uani 1 1 d . . . . .
C6 C 0.95522(18) 0.64530(12) 0.31647(6) 0.0174(4) Uani 1 1 d . . . . .
H6 H 0.985116 0.599992 0.319929 0.021 Uiso 1 1 calc R U . . .
N6 N 0.85883(15) 0.53605(10) 0.38452(5) 0.0162(3) Uani 1 1 d . . . . .
F6 F 0.2739(3) 0.51123(14) 0.22471(6) 0.0753(10) Uani 1 1 d . . . . .
O6 O 0.1999(3) 0.57112(13) 0.31804(6) 0.0494(7) Uani 1 1 d . . . . .
C5 C 0.4929(2) 0.69529(14) 0.29676(7) 0.0232(4) Uani 1 1 d . . . . .
H5A H 0.431180 0.673986 0.283913 0.035 Uiso 1 1 calc R U . . .
H5B H 0.559443 0.668865 0.291402 0.035 Uiso 1 1 calc R U . . .
H5C H 0.501874 0.743690 0.288544 0.035 Uiso 1 1 calc R U . . .
N5 N 1.04659(16) 0.81207(10) 0.27756(5) 0.0183(3) Uani 1 1 d . . . . .
F5 F 0.23179(18) 0.61458(10) 0.24223(5) 0.0383(4) Uani 1 1 d . . . . .
O5 O 0.2491(2) 0.45326(11) 0.29984(7) 0.0359(5) Uani 1 1 d . . . . .
C4 C 0.3706(2) 0.72722(15) 0.34733(8) 0.0270(5) Uani 1 1 d . . . . .
H4A H 0.361057 0.771229 0.334000 0.040 Uiso 1 1 calc R U . . .
H4B H 0.372887 0.736651 0.373696 0.040 Uiso 1 1 calc R U . . .
H4C H 0.309566 0.695903 0.341894 0.040 Uiso 1 1 calc R U . . .
N4 N 0.85419(16) 0.65731(10) 0.32841(5) 0.0162(3) Uani 1 1 d . . . . .
F4 F 0.1142(2) 0.53135(16) 0.24600(10) 0.0786(10) Uani 1 1 d . . . . .
O4 O 0.3797(2) 0.54636(15) 0.29388(9) 0.0533(8) Uani 1 1 d . . . . .
N8 N 1.04614(16) 0.50529(11) 0.38466(6) 0.0195(4) Uani 1 1 d . . . . .
C8 C 0.98058(18) 0.76356(12) 0.29367(6) 0.0162(4) Uani 1 1 d . . . . .
N7 N 0.98900(16) 0.61599(11) 0.40244(6) 0.0189(3) Uani 1 1 d . . . . .
C7 C 1.01911(18) 0.69543(12) 0.29926(6) 0.0184(4) Uani 1 1 d . . . . .
H7 H 1.090190 0.683318 0.291127 0.022 Uiso 1 1 calc R U . . .
N9 N 0.66138(15) 0.51444(10) 0.36178(5) 0.0158(3) Uani 1 1 d . . . . .
C9 C 0.87159(17) 0.77909(11) 0.30696(6) 0.0149(3) Uani 1 1 d . . . . .
N10 N 0.45511(16) 0.35517(11) 0.39970(6) 0.0193(4) Uani 1 1 d . . . . .
C10 C 0.82302(18) 0.84610(11) 0.30739(6) 0.0171(4) Uani 1 1 d . . . . .
H10 H 0.861640 0.885087 0.297860 0.021 Uiso 1 1 calc R U . . .
C12 C 0.65942(18) 0.79931(12) 0.33574(6) 0.0176(4) Uani 1 1 d . . . . .
H12 H 0.587988 0.807015 0.344924 0.021 Uiso 1 1 calc R U . . .
C11 C 0.71979(19) 0.85506(12) 0.32159(6) 0.0179(4) Uani 1 1 d . . . . .
H11 H 0.688754 0.900534 0.321770 0.021 Uiso 1 1 calc R U . . .
C15 C 1.0087(2) 0.87100(13) 0.25553(7) 0.0232(5) Uani 1 1 d . . . . .
H15A H 1.053214 0.874607 0.233318 0.035 Uiso 1 1 calc R U . . .
H15B H 1.015325 0.914213 0.269747 0.035 Uiso 1 1 calc R U . . .
H15C H 0.932317 0.863698 0.248736 0.035 Uiso 1 1 calc R U . . .
C14 C 0.81212(17) 0.72325(11) 0.32309(6) 0.0148(3) Uani 1 1 d . . . . .
C13 C 0.70389(18) 0.73284(12) 0.33634(6) 0.0160(4) Uani 1 1 d . . . . .
C16 C 1.16222(19) 0.79680(14) 0.27307(7) 0.0222(4) Uani 1 1 d . . . . .
H16A H 1.172628 0.767241 0.251447 0.033 Uiso 1 1 calc R U . . .
H16B H 1.189185 0.772314 0.294828 0.033 Uiso 1 1 calc R U . . .
H16C H 1.202564 0.840577 0.269931 0.033 Uiso 1 1 calc R U . . .
C19 C 1.0891(2) 0.65281(13) 0.39268(7) 0.0240(5) Uani 1 1 d . . . . .
H19A H 1.127804 0.626578 0.373657 0.036 Uiso 1 1 calc R U . . .
H19B H 1.135657 0.657079 0.414368 0.036 Uiso 1 1 calc R U . . .
H19C H 1.071017 0.699478 0.383471 0.036 Uiso 1 1 calc R U . . .
C18 C 0.9097(2) 0.65748(14) 0.42247(7) 0.0261(5) Uani 1 1 d . . . . .
H18A H 0.875903 0.691389 0.405869 0.039 Uiso 1 1 calc R U . . .
H18B H 0.946221 0.682309 0.442465 0.039 Uiso 1 1 calc R U . . .
H18C H 0.853355 0.626712 0.432583 0.039 Uiso 1 1 calc R U . . .
C17 C 0.96512(18) 0.55112(11) 0.39074(6) 0.0159(4) Uani 1 1 d . . . . .
C20 C 1.1489(2) 0.50624(15) 0.40471(8) 0.0275(5) Uani 1 1 d . . . . .
H20A H 1.207652 0.521203 0.388328 0.041 Uiso 1 1 calc R U . . .
H20B H 1.164668 0.459283 0.413986 0.041 Uiso 1 1 calc R U . . .
H20C H 1.143301 0.538888 0.425296 0.041 Uiso 1 1 calc R U . . .
C21 C 1.0336(2) 0.44712(14) 0.35920(8) 0.0270(5) Uani 1 1 d . . . . .
H21A H 0.969062 0.454829 0.343916 0.040 Uiso 1 1 calc R U . . .
H21B H 1.024952 0.403552 0.372989 0.040 Uiso 1 1 calc R U . . .
H21C H 1.098370 0.443903 0.343588 0.040 Uiso 1 1 calc R U . . .
C22 C 0.56337(18) 0.50382(12) 0.34740(6) 0.0178(4) Uani 1 1 d . . . . .
H22 H 0.538586 0.535405 0.329151 0.021 Uiso 1 1 calc R U . . .
C23 C 0.49481(18) 0.44923(12) 0.35746(6) 0.0176(4) Uani 1 1 d . . . . .
H23 H 0.427092 0.442895 0.345295 0.021 Uiso 1 1 calc R U . . .
C24 C 0.52587(18) 0.40362(11) 0.38558(6) 0.0163(4) Uani 1 1 d . . . . .
C25 C 0.63683(17) 0.40790(11) 0.39823(6) 0.0155(4) Uani 1 1 d . . . . .
C26 C 0.68829(18) 0.35715(12) 0.42041(6) 0.0183(4) Uani 1 1 d . . . . .
H26 H 0.648729 0.317289 0.428388 0.022 Uiso 1 1 calc R U . . .
C27 C 0.79554(19) 0.36541(13) 0.43046(7) 0.0208(4) Uani 1 1 d . . . . .
H27 H 0.829161 0.330517 0.445109 0.025 Uiso 1 1 calc R U . . .
C28 C 0.85687(19) 0.42389(13) 0.41971(6) 0.0191(4) Uani 1 1 d . . . . .
H28 H 0.929678 0.429320 0.428094 0.023 Uiso 1 1 calc R U . . .
C29 C 0.81097(17) 0.47368(11) 0.39686(6) 0.0151(3) Uani 1 1 d . . . . .
C30 C 0.70057(17) 0.46492(11) 0.38572(6) 0.0147(3) Uani 1 1 d . . . . .
C31 C 0.4473(2) 0.34600(14) 0.43972(7) 0.0238(5) Uani 1 1 d . . . . .
H31A H 0.377374 0.364502 0.448362 0.036 Uiso 1 1 calc R U . . .
H31B H 0.507014 0.371219 0.451651 0.036 Uiso 1 1 calc R U . . .
H31C H 0.452192 0.296203 0.445721 0.036 Uiso 1 1 calc R U . . .
C32 C 0.3512(2) 0.34442(13) 0.38105(8) 0.0237(5) Uani 1 1 d . . . . .
H32A H 0.364417 0.335753 0.354976 0.036 Uiso 1 1 calc R U . . .
H32B H 0.305788 0.386179 0.383848 0.036 Uiso 1 1 calc R U . . .
H32C H 0.313799 0.304119 0.391799 0.036 Uiso 1 1 calc R U . . .
C34 C 0.2202(3) 0.54633(16) 0.24978(8) 0.0330(6) Uani 1 1 d . . . . .
C33 C 0.18146(13) 0.24160(9) 0.48302(5) 0.0064(3) Uani 1 1 d . . . . .

loop_
_atom_site_aniso_label
_atom_site_aniso_U_11
_atom_site_aniso_U_22
_atom_site_aniso_U_33
_atom_site_aniso_U_23
_atom_site_aniso_U_13
_atom_site_aniso_U_12
Cu01 0.01222(12) 0.01606(12) 0.01580(12) 0.00222(9) 0.00064(9) 0.00031(9)
S1 0.0390(4) 0.0349(4) 0.0285(3) -0.0014(3) -0.0004(3) 0.0017(3)
F1 0.0543(14) 0.0393(11) 0.0778(17) 0.0001(11) 0.0356(12) 0.0133(10)
C1 0.0146(9) 0.0189(9) 0.0173(9) -0.0003(7) 0.0017(7) 0.0009(7)
N1 0.0135(8) 0.0176(8) 0.0189(8) 0.0019(6) 0.0017(6) 0.0015(6)
O1 0.103(3) 0.0454(15) 0.0327(12) 0.0012(11) -0.0294(15) 0.0007(16)
S2 0.0239(3) 0.0206(3) 0.0193(2) 0.00191(19) -0.0017(2) 0.0041(2)
F2 0.0425(11) 0.0432(11) 0.0366(10) -0.0078(8) -0.0125(8) 0.0120(9)
C2 0.0247(12) 0.0398(14) 0.0177(10) 0.0029(9) -0.0001(9) 0.0050(10)
N2 0.0147(8) 0.0267(10) 0.0182(8) 0.0025(7) 0.0027(7) 0.0007(7)
O2 0.0284(11) 0.089(2) 0.0330(12) 0.0016(13) 0.0025(9) 0.0252(13)
F3 0.0653(15) 0.0391(11) 0.0458(12) 0.0192(9) 0.0012(11) -0.0092(10)
C3 0.0184(10) 0.0312(12) 0.0261(11) 0.0012(9) 0.0075(9) -0.0022(9)
N3 0.0127(8) 0.0238(9) 0.0207(9) 0.0002(7) -0.0003(6) 0.0009(7)
O3 0.0609(18) 0.0221(11) 0.082(2) 0.0106(12) -0.0060(16) 0.0030(11)
C6 0.0151(9) 0.0184(9) 0.0186(9) 0.0021(7) 0.0021(7) 0.0023(7)
N6 0.0127(7) 0.0185(8) 0.0175(8) 0.0032(6) -0.0007(6) -0.0007(6)
F6 0.146(3) 0.0541(15) 0.0261(10) -0.0102(10) 0.0078(14) 0.0273(17)
O6 0.086(2) 0.0352(12) 0.0269(11) 0.0024(9) 0.0174(12) 0.0262(13)
C5 0.0237(11) 0.0263(11) 0.0196(10) 0.0026(8) -0.0032(8) -0.0041(9)
N5 0.0167(8) 0.0193(8) 0.0190(8) 0.0011(7) 0.0030(7) -0.0013(7)
F5 0.0511(12) 0.0361(9) 0.0279(9) 0.0134(7) 0.0057(8) 0.0137(8)
O5 0.0413(12) 0.0209(9) 0.0455(12) 0.0084(8) 0.0143(10) 0.0050(8)
C4 0.0168(10) 0.0318(13) 0.0323(13) 0.0008(10) 0.0002(9) 0.0053(9)
N4 0.0165(8) 0.0158(8) 0.0162(8) 0.0018(6) 0.0008(6) 0.0020(6)
F4 0.0566(16) 0.0777(19) 0.101(2) 0.0100(17) -0.0565(16) -0.0186(14)
O4 0.0268(11) 0.0514(15) 0.082(2) 0.0255(14) -0.0254(12) -0.0088(11)
N8 0.0131(8) 0.0191(8) 0.0263(9) -0.0005(7) -0.0006(7) -0.0013(6)
C8 0.0141(8) 0.0196(9) 0.0150(9) -0.0013(7) 0.0001(7) -0.0008(7)
N7 0.0172(8) 0.0197(8) 0.0198(9) -0.0028(7) -0.0019(7) -0.0030(7)
C7 0.0146(9) 0.0218(10) 0.0186(9) 0.0018(8) 0.0027(7) 0.0026(7)
N9 0.0132(7) 0.0178(8) 0.0165(8) 0.0025(6) 0.0008(6) 0.0002(6)
C9 0.0120(8) 0.0182(9) 0.0144(8) -0.0008(7) -0.0009(6) 0.0001(7)
N10 0.0136(8) 0.0219(9) 0.0223(9) 0.0019(7) -0.0006(7) -0.0021(7)
C10 0.0172(9) 0.0160(9) 0.0182(9) -0.0011(7) -0.0015(7) -0.0020(7)
C12 0.0148(9) 0.0180(9) 0.0200(9) -0.0005(7) 0.0004(7) 0.0010(7)
C11 0.0172(9) 0.0170(9) 0.0194(9) -0.0023(7) -0.0022(7) 0.0023(7)
C15 0.0253(11) 0.0197(10) 0.0245(11) 0.0044(8) 0.0069(9) -0.0011(8)
C14 0.0135(8) 0.0168(9) 0.0139(8) -0.0006(7) -0.0020(7) 0.0004(7)
C13 0.0135(8) 0.0189(9) 0.0154(9) -0.0001(7) -0.0008(7) -0.0005(7)
C16 0.0167(10) 0.0257(11) 0.0241(11) 0.0009(9) 0.0033(8) -0.0038(8)
C19 0.0214(11) 0.0233(11) 0.0273(12) -0.0023(9) -0.0015(9) -0.0068(9)
C18 0.0262(12) 0.0261(12) 0.0259(12) -0.0078(9) 0.0006(9) 0.0023(9)
C17 0.0160(9) 0.0168(9) 0.0149(8) 0.0021(7) -0.0006(7) -0.0015(7)
C20 0.0155(10) 0.0311(13) 0.0359(13) 0.0065(10) -0.0039(9) 0.0026(9)
C21 0.0215(11) 0.0213(11) 0.0382(14) -0.0071(10) 0.0068(10) -0.0026(9)
C22 0.0161(9) 0.0197(9) 0.0174(9) 0.0013(7) -0.0012(7) 0.0014(7)
C23 0.0150(9) 0.0198(9) 0.0181(9) -0.0004(7) -0.0019(7) -0.0006(7)
C24 0.0135(8) 0.0177(9) 0.0177(9) -0.0011(7) 0.0008(7) -0.0006(7)
C25 0.0140(8) 0.0175(9) 0.0149(8) 0.0005(7) -0.0003(7) -0.0002(7)
C26 0.0147(9) 0.0189(9) 0.0212(10) 0.0050(7) 0.0008(7) -0.0015(7)
C27 0.0164(9) 0.0220(10) 0.0241(10) 0.0059(8) -0.0007(8) -0.0003(8)
C28 0.0148(9) 0.0228(10) 0.0196(9) 0.0061(8) -0.0016(7) -0.0002(8)
C29 0.0120(8) 0.0183(9) 0.0149(8) 0.0001(7) 0.0004(7) -0.0006(7)
C30 0.0128(8) 0.0166(9) 0.0146(8) 0.0013(7) 0.0008(7) 0.0002(7)
C31 0.0188(10) 0.0287(12) 0.0239(11) 0.0029(9) 0.0041(8) -0.0037(9)
C32 0.0165(10) 0.0228(11) 0.0318(12) 0.0004(9) -0.0042(9) -0.0023(8)
C34 0.0443(16) 0.0312(13) 0.0236(12) -0.0041(10) -0.0100(11) 0.0035(12)
C33 0.0048(6) 0.0088(7) 0.0056(6) 0.0031(5) 0.0034(5) 0.0019(5)

loop_
_atom_type_symbol
_atom_type_description
_atom_type_scat_dispersion_real
_atom_type_scat_dispersion_imag
_atom_type_scat_source
C C 0.0033 0.0016 'International Tables Vol C Tables 4.2.6.8 and 6.1.1.4'
H H 0.0000 0.0000 'International Tables Vol C Tables 4.2.6.8 and 6.1.1.4'
N N 0.0061 0.0033 'International Tables Vol C Tables 4.2.6.8 and 6.1.1.4'
O O 0.0106 0.0060 'International Tables Vol C Tables 4.2.6.8 and 6.1.1.4'
F F 0.0171 0.0103 'International Tables Vol C Tables 4.2.6.8 and 6.1.1.4'
S S 0.1246 0.1234 'International Tables Vol C Tables 4.2.6.8 and 6.1.1.4'
Cu Cu 0.3201 1.2651 'International Tables Vol C Tables 4.2.6.8 and 6.1.1.4'

loop_
_geom_angle_atom_site_label_1
_geom_angle_atom_site_label_2
_geom_angle_atom_site_label_3
_geom_angle
_geom_angle_site_symmetry_1
_geom_angle_site_symmetry_3
_geom_angle_publ_flag
N9 Cu01 N4 154.88(8) . . ?
N9 Cu01 N1 102.92(8) . . ?
N4 Cu01 N1 82.86(8) . . ?
N9 Cu01 N6 82.87(8) . . ?
N4 Cu01 N6 104.18(8) . . ?
N1 Cu01 N6 150.66(8) . . ?
O3 S1 O1 116.7(2) . . ?
O3 S1 O2 113.8(2) . . ?
O1 S1 O2 112.0(2) . . ?
O3 S1 C33 105.59(14) . . ?
O1 S1 C33 103.66(15) . . ?
O2 S1 C33 103.31(13) . . ?
N2 C1 N3 119.5(2) . . ?
N2 C1 N1 118.2(2) . . ?
N3 C1 N1 122.3(2) . . ?
C1 N1 C13 120.31(19) . . ?
C1 N1 Cu01 126.55(16) . . ?
C13 N1 Cu01 112.82(14) . . ?
O6 S2 O5 115.81(15) . . ?
O6 S2 O4 115.1(2) . . ?
O5 S2 O4 113.84(15) . . ?
O6 S2 C34 103.10(15) . . ?
O5 S2 C34 104.65(15) . . ?
O4 S2 C34 101.97(17) . . ?
N2 C2 H2A 109.5 . . ?
N2 C2 H2B 109.5 . . ?
H2A C2 H2B 109.5 . . ?
N2 C2 H2C 109.5 . . ?
H2A C2 H2C 109.5 . . ?
H2B C2 H2C 109.5 . . ?
C1 N2 C2 121.0(2) . . ?
C1 N2 C3 123.3(2) . . ?
C2 N2 C3 115.5(2) . . ?
N2 C3 H3A 109.5 . . ?
N2 C3 H3B 109.5 . . ?
H3A C3 H3B 109.5 . . ?
N2 C3 H3C 109.5 . . ?
H3A C3 H3C 109.5 . . ?
H3B C3 H3C 109.5 . . ?
C1 N3 C5 121.7(2) . . ?
C1 N3 C4 122.9(2) . . ?
C5 N3 C4 114.9(2) . . ?
N4 C6 C7 123.6(2) . . ?
N4 C6 H6 118.2 . . ?
C7 C6 H6 118.2 . . ?
C17 N6 C29 121.98(19) . . ?
C17 N6 Cu01 124.85(15) . . ?
C29 N6 Cu01 113.10(14) . . ?
N3 C5 H5A 109.5 . . ?
N3 C5 H5B 109.5 . . ?
H5A C5 H5B 109.5 . . ?
N3 C5 H5C 109.5 . . ?
H5A C5 H5C 109.5 . . ?
H5B C5 H5C 109.5 . . ?
C8 N5 C16 119.3(2) . . ?
C8 N5 C15 125.0(2) . . ?
C16 N5 C15 113.71(19) . . ?
N3 C4 H4A 109.5 . . ?
N3 C4 H4B 109.5 . . ?
H4A C4 H4B 109.5 . . ?
N3 C4 H4C 109.5 . . ?
H4A C4 H4C 109.5 . . ?
H4B C4 H4C 109.5 . . ?
C6 N4 C14 117.39(19) . . ?
C6 N4 Cu01 128.31(16) . . ?
C14 N4 Cu01 114.18(15) . . ?
C17 N8 C20 123.2(2) . . ?
C17 N8 C21 121.7(2) . . ?
C20 N8 C21 114.9(2) . . ?
N5 C8 C7 119.7(2) . . ?
N5 C8 C9 123.4(2) . . ?
C7 C8 C9 116.9(2) . . ?
C17 N7 C18 121.2(2) . . ?
C17 N7 C19 123.4(2) . . ?
C18 N7 C19 115.0(2) . . ?
C6 C7 C8 121.2(2) . . ?
C6 C7 H7 119.4 . . ?
C8 C7 H7 119.4 . . ?
C22 N9 C30 117.53(19) . . ?
C22 N9 Cu01 128.89(16) . . ?
C30 N9 Cu01 113.50(14) . . ?
C10 C9 C14 117.44(19) . . ?
C10 C9 C8 125.2(2) . . ?
C14 C9 C8 117.18(19) . . ?
C24 N10 C32 118.2(2) . . ?
C24 N10 C31 119.6(2) . . ?
C32 N10 C31 112.9(2) . . ?
C11 C10 C9 120.3(2) . . ?
C11 C10 H10 119.9 . . ?
C9 C10 H10 119.9 . . ?
C13 C12 C11 119.9(2) . . ?
C13 C12 H12 120.0 . . ?
C11 C12 H12 120.0 . . ?
C10 C11 C12 122.0(2) . . ?
C10 C11 H11 119.0 . . ?
C12 C11 H11 119.0 . . ?
N5 C15 H15A 109.5 . . ?
N5 C15 H15B 109.5 . . ?
H15A C15 H15B 109.5 . . ?
N5 C15 H15C 109.5 . . ?
H15A C15 H15C 109.5 . . ?
H15B C15 H15C 109.5 . . ?
N4 C14 C9 123.71(19) . . ?
N4 C14 C13 114.80(19) . . ?
C9 C14 C13 121.46(19) . . ?
C12 C13 N1 126.1(2) . . ?
C12 C13 C14 118.7(2) . . ?
N1 C13 C14 114.94(19) . . ?
N5 C16 H16A 109.5 . . ?
N5 C16 H16B 109.5 . . ?
H16A C16 H16B 109.5 . . ?
N5 C16 H16C 109.5 . . ?
H16A C16 H16C 109.5 . . ?
H16B C16 H16C 109.5 . . ?
N7 C19 H19A 109.5 . . ?
N7 C19 H19B 109.5 . . ?
H19A C19 H19B 109.5 . . ?
N7 C19 H19C 109.5 . . ?
H19A C19 H19C 109.5 . . ?
H19B C19 H19C 109.5 . . ?
N7 C18 H18A 109.5 . . ?
N7 C18 H18B 109.5 . . ?
H18A C18 H18B 109.5 . . ?
N7 C18 H18C 109.5 . . ?
H18A C18 H18C 109.5 . . ?
H18B C18 H18C 109.5 . . ?
N8 C17 N7 119.6(2) . . ?
N8 C17 N6 123.0(2) . . ?
N7 C17 N6 117.3(2) . . ?
N8 C20 H20A 109.5 . . ?
N8 C20 H20B 109.5 . . ?
H20A C20 H20B 109.5 . . ?
N8 C20 H20C 109.5 . . ?
H20A C20 H20C 109.5 . . ?
H20B C20 H20C 109.5 . . ?
N8 C21 H21A 109.5 . . ?
N8 C21 H21B 109.5 . . ?
H21A C21 H21B 109.5 . . ?
N8 C21 H21C 109.5 . . ?
H21A C21 H21C 109.5 . . ?
H21B C21 H21C 109.5 . . ?
N9 C22 C23 123.9(2) . . ?
N9 C22 H22 118.0 . . ?
C23 C22 H22 118.0 . . ?
C22 C23 C24 119.8(2) . . ?
C22 C23 H23 120.1 . . ?
C24 C23 H23 120.1 . . ?
N10 C24 C23 121.7(2) . . ?
N10 C24 C25 121.1(2) . . ?
C23 C24 C25 117.2(2) . . ?
C26 C25 C30 117.85(19) . . ?
C26 C25 C24 124.5(2) . . ?
C30 C25 C24 117.50(19) . . ?
C27 C26 C25 120.1(2) . . ?
C27 C26 H26 120.0 . . ?
C25 C26 H26 120.0 . . ?
C26 C27 C28 122.0(2) . . ?
C26 C27 H27 119.0 . . ?
C28 C27 H27 119.0 . . ?
C29 C28 C27 119.9(2) . . ?
C29 C28 H28 120.1 . . ?
C27 C28 H28 120.1 . . ?
C28 C29 N6 127.4(2) . . ?
C28 C29 C30 118.5(2) . . ?
N6 C29 C30 113.95(18) . . ?
N9 C30 C25 122.82(19) . . ?
N9 C30 C29 115.64(19) . . ?
C25 C30 C29 121.53(19) . . ?
N10 C31 H31A 109.5 . . ?
N10 C31 H31B 109.5 . . ?
H31A C31 H31B 109.5 . . ?
N10 C31 H31C 109.5 . . ?
H31A C31 H31C 109.5 . . ?
H31B C31 H31C 109.5 . . ?
N10 C32 H32A 109.5 . . ?
N10 C32 H32B 109.5 . . ?
H32A C32 H32B 109.5 . . ?
N10 C32 H32C 109.5 . . ?
H32A C32 H32C 109.5 . . ?
H32B C32 H32C 109.5 . . ?
F6 C34 F4 107.8(3) . . ?
F6 C34 F5 107.6(3) . . ?
F4 C34 F5 106.8(3) . . ?
F6 C34 S2 112.5(2) . . ?
F4 C34 S2 110.9(3) . . ?
F5 C34 S2 110.9(2) . . ?
F1 C33 F3 112.6(2) . . ?
F1 C33 F2 108.1(2) . . ?
F3 C33 F2 108.30(18) . . ?
F1 C33 S1 109.44(16) . . ?
F3 C33 S1 111.06(15) . . ?
F2 C33 S1 107.13(13) . . ?

loop_
_geom_bond_atom_site_label_1
_geom_bond_atom_site_label_2
_geom_bond_distance
_geom_bond_site_symmetry_2
_geom_bond_publ_flag
Cu01 N9 1.9523(19) . ?
Cu01 N4 1.9570(19) . ?
Cu01 N1 1.9638(19) . ?
Cu01 N6 1.9679(19) . ?
S1 O3 1.394(3) . ?
S1 O1 1.404(3) . ?
S1 O2 1.443(3) . ?
S1 C33 1.8517(19) . ?
F1 C33 1.304(3) . ?
C1 N2 1.338(3) . ?
C1 N3 1.348(3) . ?
C1 N1 1.355(3) . ?
N1 C13 1.403(3) . ?
S2 O6 1.433(2) . ?
S2 O5 1.433(2) . ?
S2 O4 1.438(3) . ?
S2 C34 1.810(3) . ?
F2 C33 1.386(3) . ?
C2 N2 1.461(3) . ?
C2 H2A 0.9800 . ?
C2 H2B 0.9800 . ?
C2 H2C 0.9800 . ?
N2 C3 1.462(3) . ?
F3 C33 1.311(3) . ?
C3 H3A 0.9800 . ?
C3 H3B 0.9800 . ?
C3 H3C 0.9800 . ?
N3 C5 1.456(3) . ?
N3 C4 1.459(3) . ?
C6 N4 1.334(3) . ?
C6 C7 1.389(3) . ?
C6 H6 0.9500 . ?
N6 C17 1.355(3) . ?
N6 C29 1.405(3) . ?
F6 C34 1.313(4) . ?
C5 H5A 0.9800 . ?
C5 H5B 0.9800 . ?
C5 H5C 0.9800 . ?
N5 C8 1.365(3) . ?
N5 C16 1.458(3) . ?
N5 C15 1.461(3) . ?
F5 C34 1.343(4) . ?
C4 H4A 0.9800 . ?
C4 H4B 0.9800 . ?
C4 H4C 0.9800 . ?
N4 C14 1.377(3) . ?
F4 C34 1.339(4) . ?
N8 C17 1.344(3) . ?
N8 C20 1.458(3) . ?
N8 C21 1.459(3) . ?
C8 C7 1.402(3) . ?
C8 C9 1.453(3) . ?
N7 C17 1.345(3) . ?
N7 C18 1.454(3) . ?
N7 C19 1.460(3) . ?
C7 H7 0.9500 . ?
N9 C22 1.328(3) . ?
N9 C30 1.376(3) . ?
C9 C10 1.414(3) . ?
C9 C14 1.422(3) . ?
N10 C24 1.371(3) . ?
N10 C32 1.459(3) . ?
N10 C31 1.475(3) . ?
C10 C11 1.379(3) . ?
C10 H10 0.9500 . ?
C12 C13 1.384(3) . ?
C12 C11 1.398(3) . ?
C12 H12 0.9500 . ?
C11 H11 0.9500 . ?
C15 H15A 0.9800 . ?
C15 H15B 0.9800 . ?
C15 H15C 0.9800 . ?
C14 C13 1.425(3) . ?
C16 H16A 0.9800 . ?
C16 H16B 0.9800 . ?
C16 H16C 0.9800 . ?
C19 H19A 0.9800 . ?
C19 H19B 0.9800 . ?
C19 H19C 0.9800 . ?
C18 H18A 0.9800 . ?
C18 H18B 0.9800 . ?
C18 H18C 0.9800 . ?
C20 H20A 0.9800 . ?
C20 H20B 0.9800 . ?
C20 H20C 0.9800 . ?
C21 H21A 0.9800 . ?
C21 H21B 0.9800 . ?
C21 H21C 0.9800 . ?
C22 C23 1.391(3) . ?
C22 H22 0.9500 . ?
C23 C24 1.401(3) . ?
C23 H23 0.9500 . ?
C24 C25 1.440(3) . ?
C25 C26 1.414(3) . ?
C25 C30 1.418(3) . ?
C26 C27 1.375(3) . ?
C26 H26 0.9500 . ?
C27 C28 1.405(3) . ?
C27 H27 0.9500 . ?
C28 C29 1.386(3) . ?
C28 H28 0.9500 . ?
C29 C30 1.424(3) . ?
C31 H31A 0.9800 . ?
C31 H31B 0.9800 . ?
C31 H31C 0.9800 . ?
C32 H32A 0.9800 . ?
C32 H32B 0.9800 . ?
C32 H32C 0.9800 . ?

loop_
_geom_hbond_atom_site_label_D
_geom_hbond_atom_site_label_H
_geom_hbond_atom_site_label_A
_geom_hbond_distance_DH
_geom_hbond_distance_HA
_geom_hbond_distance_DA
_geom_hbond_angle_DHA
_geom_hbond_site_symmetry_A
_geom_hbond_publ_flag
C5 H5A O4 0.98 2.55 3.173(4) 121.5 . yes
C4 H4B O1 0.98 2.36 3.290(4) 157.7 8_665 yes
C16 H16C O5 0.98 2.49 3.333(3) 144.1 8_765 yes
C19 H19A O6 0.98 2.46 3.424(4) 169.1 1_655 yes
C19 H19B F1 0.98 2.51 3.407(3) 152.0 8_765 yes
C18 H18B O2 0.98 2.58 3.438(4) 146.6 5_666 yes
C20 H20B O3 0.98 2.42 3.317(4) 152.7 1_655 yes
C21 H21C O5 0.98 2.45 3.422(3) 170.7 1_655 yes
C22 H22 O4 0.95 2.35 3.093(3) 135.1 . yes
C28 H28 N8 0.95 2.58 3.076(3) 112.6 . yes

loop_
_geom_torsion_atom_site_label_1
_geom_torsion_atom_site_label_2
_geom_torsion_atom_site_label_3
_geom_torsion_atom_site_label_4
_geom_torsion
_geom_torsion_site_symmetry_1
_geom_torsion_site_symmetry_2
_geom_torsion_site_symmetry_3
_geom_torsion_site_symmetry_4
_geom_torsion_publ_flag
N2 C1 N1 C13 -136.6(2) . . . . ?
N3 C1 N1 C13 46.3(3) . . . . ?
N2 C1 N1 Cu01 50.3(3) . . . . ?
N3 C1 N1 Cu01 -126.7(2) . . . . ?
N3 C1 N2 C2 -157.8(2) . . . . ?
N1 C1 N2 C2 25.1(3) . . . . ?
N3 C1 N2 C3 27.4(4) . . . . ?
N1 C1 N2 C3 -149.8(2) . . . . ?
N2 C1 N3 C5 -153.2(2) . . . . ?
N1 C1 N3 C5 23.9(3) . . . . ?
N2 C1 N3 C4 35.3(3) . . . . ?
N1 C1 N3 C4 -147.7(2) . . . . ?
C7 C6 N4 C14 0.1(3) . . . . ?
C7 C6 N4 Cu01 -175.59(18) . . . . ?
C16 N5 C8 C7 -12.1(3) . . . . ?
C15 N5 C8 C7 150.8(2) . . . . ?
C16 N5 C8 C9 165.4(2) . . . . ?
C15 N5 C8 C9 -31.6(3) . . . . ?
N4 C6 C7 C8 0.8(4) . . . . ?
N5 C8 C7 C6 178.2(2) . . . . ?
C9 C8 C7 C6 0.5(3) . . . . ?
N5 C8 C9 C10 -4.7(3) . . . . ?
C7 C8 C9 C10 173.0(2) . . . . ?
N5 C8 C9 C14 179.9(2) . . . . ?
C7 C8 C9 C14 -2.5(3) . . . . ?
C14 C9 C10 C11 -2.8(3) . . . . ?
C8 C9 C10 C11 -178.2(2) . . . . ?
C9 C10 C11 C12 -0.4(3) . . . . ?
C13 C12 C11 C10 1.1(3) . . . . ?
C6 N4 C14 C9 -2.4(3) . . . . ?
Cu01 N4 C14 C9 173.94(16) . . . . ?
C6 N4 C14 C13 179.9(2) . . . . ?
Cu01 N4 C14 C13 -3.8(2) . . . . ?
C10 C9 C14 N4 -172.2(2) . . . . ?
C8 C9 C14 N4 3.6(3) . . . . ?
C10 C9 C14 C13 5.4(3) . . . . ?
C8 C9 C14 C13 -178.84(19) . . . . ?
C11 C12 C13 N1 174.7(2) . . . . ?
C11 C12 C13 C14 1.4(3) . . . . ?
C1 N1 C13 C12 17.7(3) . . . . ?
Cu01 N1 C13 C12 -168.37(18) . . . . ?
C1 N1 C13 C14 -168.7(2) . . . . ?
Cu01 N1 C13 C14 5.2(2) . . . . ?
N4 C14 C13 C12 173.1(2) . . . . ?
C9 C14 C13 C12 -4.7(3) . . . . ?
N4 C14 C13 N1 -1.0(3) . . . . ?
C9 C14 C13 N1 -178.78(19) . . . . ?
C20 N8 C17 N7 30.0(3) . . . . ?
C21 N8 C17 N7 -155.0(2) . . . . ?
C20 N8 C17 N6 -152.2(2) . . . . ?
C21 N8 C17 N6 22.8(3) . . . . ?
C18 N7 C17 N8 -155.9(2) . . . . ?
C19 N7 C17 N8 31.4(3) . . . . ?
C18 N7 C17 N6 26.2(3) . . . . ?
C19 N7 C17 N6 -146.5(2) . . . . ?
C29 N6 C17 N8 47.4(3) . . . . ?
Cu01 N6 C17 N8 -129.2(2) . . . . ?
C29 N6 C17 N7 -134.7(2) . . . . ?
Cu01 N6 C17 N7 48.6(3) . . . . ?
C30 N9 C22 C23 5.8(3) . . . . ?
Cu01 N9 C22 C23 -170.69(18) . . . . ?
N9 C22 C23 C24 3.3(4) . . . . ?
C32 N10 C24 C23 9.3(3) . . . . ?
C31 N10 C24 C23 -135.0(2) . . . . ?
C32 N10 C24 C25 -168.4(2) . . . . ?
C31 N10 C24 C25 47.3(3) . . . . ?
C22 C23 C24 N10 171.1(2) . . . . ?
C22 C23 C24 C25 -11.2(3) . . . . ?
N10 C24 C25 C26 11.8(3) . . . . ?
C23 C24 C25 C26 -166.0(2) . . . . ?
N10 C24 C25 C30 -172.1(2) . . . . ?
C23 C24 C25 C30 10.1(3) . . . . ?
C30 C25 C26 C27 2.7(3) . . . . ?
C24 C25 C26 C27 178.7(2) . . . . ?
C25 C26 C27 C28 0.8(4) . . . . ?
C26 C27 C28 C29 -3.2(4) . . . . ?
C27 C28 C29 N6 177.6(2) . . . . ?
C27 C28 C29 C30 1.9(3) . . . . ?
C17 N6 C29 C28 7.9(4) . . . . ?
Cu01 N6 C29 C28 -175.07(19) . . . . ?
C17 N6 C29 C30 -176.1(2) . . . . ?
Cu01 N6 C29 C30 0.9(2) . . . . ?
C22 N9 C30 C25 -6.6(3) . . . . ?
Cu01 N9 C30 C25 170.42(17) . . . . ?
C22 N9 C30 C29 172.33(19) . . . . ?
Cu01 N9 C30 C29 -10.7(2) . . . . ?
C26 C25 C30 N9 174.9(2) . . . . ?
C24 C25 C30 N9 -1.4(3) . . . . ?
C26 C25 C30 C29 -3.9(3) . . . . ?
C24 C25 C30 C29 179.75(19) . . . . ?
C28 C29 C30 N9 -177.3(2) . . . . ?
N6 C29 C30 N9 6.4(3) . . . . ?
C28 C29 C30 C25 1.7(3) . . . . ?
N6 C29 C30 C25 -174.7(2) . . . . ?
O6 S2 C34 F6 178.8(3) . . . . ?
O5 S2 C34 F6 -59.7(3) . . . . ?
O4 S2 C34 F6 59.2(3) . . . . ?
O6 S2 C34 F4 -60.3(3) . . . . ?
O5 S2 C34 F4 61.2(3) . . . . ?
O4 S2 C34 F4 -179.9(3) . . . . ?
O6 S2 C34 F5 58.3(3) . . . . ?
O5 S2 C34 F5 179.8(2) . . . . ?
O4 S2 C34 F5 -61.4(3) . . . . ?
O3 S1 C33 F1 -63.8(2) . . . . ?
O1 S1 C33 F1 59.5(2) . . . . ?
O2 S1 C33 F1 176.4(2) . . . . ?
O3 S1 C33 F3 171.3(2) . . . . ?
O1 S1 C33 F3 -65.4(2) . . . . ?
O2 S1 C33 F3 51.5(2) . . . . ?
O3 S1 C33 F2 53.2(2) . . . . ?
O1 S1 C33 F2 176.5(2) . . . . ?
O2 S1 C33 F2 -66.6(2) . . . . ?
